data_2100004
loop_
_publ_author_name
'Streltsov, Victor A.'
'Nakashima, Philip N. H.'
'Sobolev, Alexandre N.'
'Ozerov, Ruslan P.'

_publ_section_title
;
 Crystal structure study of a \b'-copper vanadium bronze, Cu~x~V~2~O~5~
 (x= 0.63), by X-ray and convergent beam electron diffraction
;
_journal_coden_ASTM ASBSDK
_journal_issue 1
_journal_name_full
;
 Acta Crystallographica, Section B: Structural Science
;
_journal_page_first 17
_journal_page_last 24
_journal_paper_doi 10.1107/s0108768104027739
_journal_volume 61
_journal_year 2005
_chemical_formula_sum 'Cu0.63 O5 V2'
_chemical_formula_weight 221.59
_space_group_IT_number 12
_symmetry_cell_setting monoclinic
_symmetry_space_group_name_Hall '-C 2y'
_symmetry_space_group_name_H-M 'C 1 2/m 1'
_cell_angle_alpha 90.000(9)
_cell_angle_beta 105.585(6)
_cell_angle_gamma 90.000(9)
_cell_formula_units_Z 6
_cell_length_a 15.1000(10)
_cell_length_b 3.6382(2)
_cell_length_c 10.0595(7)
_cell_measurement_temperature 9.6(5)
_cell_volume 532.32(6)
_diffrn_ambient_temperature 9.6(5)
_exptl_crystal_density_diffrn 4.147
_cod_original_sg_symbol_Hall -c_2y
_cod_original_sg_symbol_H-M 'C 2/m'
_cod_database_code 2100004

loop_
_symmetry_equiv_pos_as_xyz
+x,+y,+z
-x,+y,-z
-x,-y,-z
+x,-y,+z
1/2+x,1/2+y,+z
1/2-x,1/2+y,-z
1/2-x,1/2-y,-z
1/2+x,1/2-y,+z

loop_
_atom_site_label
_atom_site_fract_x
_atom_site_fract_y
_atom_site_fract_z
_atom_site_U_iso_or_equiv
_atom_site_adp_type
_atom_site_calc_flag
_atom_site_calc_attached_atom
_atom_site_occupancy
_atom_site_disorder_assembly
_atom_site_disorder_group
CU1 .5412(3) .00000 .3446(3) .0052(3) Uani ? ? .429(14) ? ?
CU2 .5286(4) -.0379(19) .3575(4) .0104(5) Uani ? ? .254(7) ? ?
V1 .332203(10) .00000 .089222(15) .00281(4) Uani ? ? 1.00000 ? ?
V2 .113648(12) .00000 .121234(17) .00556(5) Uani ? ? 1.00000 ? ?
V3 .287002(10) .00000 .406261(15) .00321(4) Uani ? ? 1.00000 ? ?
O1 .00000 .00000 .00000 .0065(3) Uani ? ? 1.00000 ? ?
O2 .18862(5) .00000 -.04394(7) .00472(19) Uani ? ? 1.00000 ? ?
O3 .36765(5) .00000 -.08718(7) .00475(19) Uani ? ? 1.00000 ? ?
O4 .43233(5) .00000 .20060(7) .0062(2) Uani ? ? 1.00000 ? ?
O5 .26029(5) .00000 .22253(7) .0049(2) Uani ? ? 1.00000 ? ?
O6 .09558(5) .00000 .27665(7) .0058(2) Uani ? ? 1.00000 ? ?
O7 .24449(5) .00000 .57618(7) .0051(2) Uani ? ? 1.00000 ? ?
O8 .39945(5) .00000 .45988(7) .0065(2) Uani ? ? 1.00000 ? ?

loop_
_atom_site_aniso_label
_atom_site_aniso_U_11
_atom_site_aniso_U_22
_atom_site_aniso_U_33
_atom_site_aniso_U_12
_atom_site_aniso_U_13
_atom_site_aniso_U_23
CU1 .0047(4) .0070(3) .0032(2) .00000 -.0004(2) .00000
CU2 .0072(5) .0181(9) .0038(3) .0044(6) -.0019(3) -.0022(4)
V1 .00296(4) .00238(5) .00293(4) .00000 .00054(3) .00000
V2 .01055(6) .00232(5) .00586(5) .00000 .00573(4) .00000
V3 .00421(4) .00255(5) .00278(4) .00000 .00078(3) .00000
O1 .0036(3) .0049(3) .0103(4) .00000 .0007(3) .00000
O2 .0051(2) .0034(2) .0054(2) .00000 .00106(16) .00000
O3 .0067(2) .0031(2) .0052(2) .00000 .00283(17) .00000
O4 .0045(2) .0070(3) .0061(2) .00000 -.00027(17) .00000
O5 .0063(2) .0044(2) .0041(2) .00000 .00174(16) .00000
O6 .0065(2) .0070(3) .0043(2) .00000 .00206(17) .00000
O7 .0076(2) .0035(2) .0045(2) .00000 .00242(17) .00000
O8 .0056(2) .0081(3) .0049(2) .00000 .00011(17) .00000
